data_4112207
loop_
_publ_author_name
'Kazuki Sada'
'Katsunari Inoue'
'Tomoyuki Tanaka'
'Akira Tanaka'
'Attila Epergyes'
'Sadamu Nagahama'
'Akikazu Matsumoto'
'Mikiji Miyata'

_publ_section_title
;
 Organic Layered Crystals with Adjustable Interlayer Distances of
 1-Naphthylmethylammoniumn-Alkanoates and Isomerism of Hydrogen-Bond
 Networks by Steric Dimension
;
_journal_name_full 'Journal of the American Chemical Society'
_journal_page_first 1764
_journal_page_last 1771
_journal_paper_doi 10.1021/ja038379n
_journal_volume 126
_journal_year 2004
_chemical_formula_sum 'C13 H15 N O2'
_chemical_formula_weight 217.27
_space_group_IT_number 15
_symmetry_cell_setting monoclinic
_symmetry_Int_Tables_number 15
_symmetry_space_group_name_Hall '-C 2yc'
_symmetry_space_group_name_H-M 'C 1 2/c 1'
_cell_angle_alpha 90
_cell_angle_beta 104.169(4)
_cell_angle_gamma 90
_cell_formula_units_Z 8
_cell_length_a 43.701(3)
_cell_length_b 4.9008(4)
_cell_length_c 10.9131(8)
_cell_measurement_reflns_used 4816
_cell_measurement_temperature 296.2
_cell_measurement_theta_max 49.9
_cell_measurement_theta_min 5.1
_cell_volume 2266.2(3)
_computing_cell_refinement PROCESS-AUTO
_computing_data_collection PROCESS-AUTO
_computing_data_reduction 'teXsan Ver. 1.10'
_computing_publication_material 'teXsan Ver. 1.10'
_computing_structure_refinement 'teXsan Ver. 1.10'
_computing_structure_solution SIR88
_diffrn_measured_fraction_theta_full 0.9904
_diffrn_measured_fraction_theta_max 0.9904
_diffrn_measurement_device_type 'Rigaku RAXIS-RAPID Imaging Plate'
_diffrn_measurement_method \w
_diffrn_radiation_type 'Cu K\a'
_diffrn_radiation_wavelength 1.5418
_diffrn_reflns_av_R_equivalents 0.063
_diffrn_reflns_limit_h_max 52
_diffrn_reflns_limit_h_min 0
_diffrn_reflns_limit_k_max 5
_diffrn_reflns_limit_k_min 0
_diffrn_reflns_limit_l_max 12
_diffrn_reflns_limit_l_min -13
_diffrn_reflns_number 11713
_diffrn_reflns_theta_full 68.04
_diffrn_reflns_theta_max 68.04
_exptl_absorpt_coefficient_mu 0.693
_exptl_absorpt_correction_T_max 0.918
_exptl_absorpt_correction_T_min 0.635
_exptl_absorpt_correction_type integration
_exptl_absorpt_process_details '(Higashi, 1999)'
_exptl_crystal_colour colorless
_exptl_crystal_density_diffrn 1.274
_exptl_crystal_description needle
_exptl_crystal_size_max 1.500
_exptl_crystal_size_mid 0.150
_exptl_crystal_size_min 0.050
_refine_diff_density_max 1.02
_refine_diff_density_min -0.55
_refine_ls_extinction_method none
_refine_ls_goodness_of_fit_ref 1.829
_refine_ls_hydrogen_treatment noref
_refine_ls_number_parameters 145
_refine_ls_number_reflns 2055
_refine_ls_R_factor_gt 0.0760
_refine_ls_shift/su_max 0.0004
_refine_ls_structure_factor_coef Fsqd
_refine_ls_weighting_details 'w = 1/[\s^2^(Fo^2^) + (0.04500(Max(Fo^2^,0) + 2Fc^2^)/3)^2^]'
_refine_ls_weighting_scheme calc
_refine_ls_wR_factor_ref 0.2083
_reflns_number_gt 1502
_reflns_number_total 2055
_reflns_threshold_expression F^2^>2.0\s(F^2^)
_cod_data_source_file ja038379nsi20030907_090507.cif
_cod_data_source_block 1NpMe_AC
_cod_original_formula_sum 'C13 H15 N O2 '
_cod_database_code 4112207

loop_
_symmetry_equiv_pos_as_xyz
x,y,z
-x,y,1/2-z
-x,-y,-z
x,-y,1/2+z
1/2+x,1/2+y,z
1/2-x,1/2+y,1/2-z
1/2-x,1/2-y,-z
1/2+x,1/2-y,1/2+z

loop_
_atom_site_label
_atom_site_type_symbol
_atom_site_fract_x
_atom_site_fract_y
_atom_site_fract_z
_atom_site_U_iso_or_equiv
_atom_site_adp_type
_atom_site_occupancy
_atom_site_calc_flag
O(1) O 0.70048(6) 0.4403(4) 0.0009(2) 0.0512(6) Uani 1.00 d
O(2) O 0.69162(6) 0.1665(5) -0.1653(2) 0.0555(7) Uani 1.00 d
N(1) N 0.68032(6) -0.0634(5) 0.0796(2) 0.0427(6) Uani 1.00 d
C(1) C 0.62690(7) 0.1303(5) 0.0748(3) 0.0400(7) Uani 1.00 d
C(2) C 0.63982(8) 0.2937(6) 0.1750(3) 0.0464(8) Uani 1.00 d
C(3) C 0.62136(8) 0.4821(6) 0.2259(3) 0.0514(9) Uani 1.00 d
C(4) C 0.58947(9) 0.4955(6) 0.1735(4) 0.0551(9) Uani 1.00 d
C(5) C 0.57485(8) 0.3267(7) 0.0711(3) 0.0536(9) Uani 1.00 d
C(6) C 0.54209(10) 0.3354(10) 0.0187(5) 0.075(1) Uani 1.00 d
C(7) C 0.52819(10) 0.175(1) -0.0808(5) 0.083(1) Uani 1.00 d
C(8) C 0.54640(9) -0.0057(9) -0.1336(4) 0.069(1) Uani 1.00 d
C(9) C 0.57843(9) -0.0178(7) -0.0837(4) 0.0567(9) Uani 1.00 d
C(10) C 0.59363(7) 0.1426(6) 0.0195(3) 0.0461(8) Uani 1.00 d
C(11) C 0.64619(7) -0.0679(6) 0.0181(3) 0.0426(7) Uani 1.00 d
C(12) C 0.70507(6) 0.3661(5) -0.1040(3) 0.0390(7) Uani 1.00 d
C(13) C 0.72906(8) 0.5207(7) -0.1540(3) 0.0550(9) Uani 1.00 d
H(1) H 0.6836 -0.1099 0.1667 0.0496 Uiso 1.00 calc
H(2) H 0.6912 -0.1909 0.0399 0.0496 Uiso 1.00 calc
H(3) H 0.6887 0.1146 0.0734 0.0496 Uiso 1.00 calc
H(4) H 0.6622 0.2795 0.2123 0.0533 Uiso 1.00 calc
H(5) H 0.6310 0.5972 0.2964 0.0599 Uiso 1.00 calc
H(6) H 0.5771 0.6215 0.2069 0.0643 Uiso 1.00 calc
H(7) H 0.5292 0.4608 0.0519 0.0868 Uiso 1.00 calc
H(8) H 0.5057 0.1800 -0.1154 0.0977 Uiso 1.00 calc
H(9) H 0.5364 -0.1185 -0.2037 0.0814 Uiso 1.00 calc
H(10) H 0.5905 -0.1401 -0.1214 0.0649 Uiso 1.00 calc
H(11) H 0.6432 -0.0237 -0.0693 0.0495 Uiso 1.00 calc
H(12) H 0.6382 -0.2466 0.0247 0.0495 Uiso 1.00 calc
H(13) H 0.7494 0.5056 -0.0947 0.0655 Uiso 1.00 calc
H(14) H 0.7307 0.4480 -0.2325 0.0655 Uiso 1.00 calc
H(15) H 0.7236 0.7083 -0.1633 0.0655 Uiso 1.00 calc

loop_
_atom_site_aniso_label
_atom_site_aniso_U_11
_atom_site_aniso_U_22
_atom_site_aniso_U_33
_atom_site_aniso_U_12
_atom_site_aniso_U_13
_atom_site_aniso_U_23
O(1) 0.067(1) 0.050(1) 0.042(1) -0.0024(10) 0.025(1) -0.0062(10)
O(2) 0.073(1) 0.054(1) 0.041(1) -0.013(1) 0.019(1) -0.006(1)
N(1) 0.047(1) 0.049(1) 0.036(1) 0.006(1) 0.016(1) 0.002(1)
C(1) 0.050(2) 0.034(1) 0.040(2) 0.003(1) 0.017(1) 0.004(1)
C(2) 0.053(2) 0.042(1) 0.047(2) 0.000(1) 0.017(1) 0.000(1)
C(3) 0.064(2) 0.041(1) 0.054(2) 0.003(1) 0.024(2) -0.003(1)
C(4) 0.062(2) 0.048(2) 0.063(2) 0.009(1) 0.031(2) -0.004(1)
C(5) 0.055(2) 0.051(2) 0.059(2) 0.008(1) 0.022(2) 0.006(2)
C(6) 0.056(2) 0.083(2) 0.091(3) 0.012(2) 0.025(2) 0.001(3)
C(7) 0.051(2) 0.098(3) 0.097(3) 0.005(2) 0.010(2) 0.004(3)
C(8) 0.056(2) 0.074(2) 0.070(3) -0.003(2) 0.000(2) -0.001(2)
C(9) 0.056(2) 0.059(2) 0.054(2) 0.000(2) 0.011(2) -0.002(2)
C(10) 0.050(2) 0.045(1) 0.045(2) 0.003(1) 0.016(1) 0.008(1)
C(11) 0.047(2) 0.043(1) 0.039(2) 0.002(1) 0.014(1) 0.001(1)
C(12) 0.040(1) 0.038(1) 0.039(2) 0.006(1) 0.010(1) 0.000(1)
C(13) 0.055(2) 0.061(2) 0.054(2) -0.008(1) 0.024(2) -0.003(2)

loop_
_atom_type_symbol
_atom_type_description
_atom_type_scat_dispersion_real
_atom_type_scat_dispersion_imag
_atom_type_scat_source
C C 0.018 0.009
;International Tables for Crystallography
(1992, Vol. C, Tables 4.2.6.8 and 6.1.1.1)
;
H H 0.000 0.000
;International Tables for Crystallography
(1992, Vol. C, Table 6.1.1.2)
;
N N 0.031 0.018
;International Tables for Crystallography
(1992, Vol. C, Tables 4.2.6.8 and 6.1.1.1)
;
O O 0.049 0.032
;International Tables for Crystallography
(1992, Vol. C, Tables 4.2.6.8 and 6.1.1.1)
;

loop_
_geom_angle_atom_site_label_1
_geom_angle_atom_site_label_2
_geom_angle_atom_site_label_3
_geom_angle
_geom_angle_site_symmetry_2
_geom_angle_site_symmetry_3
_geom_angle_publ_flag
C(2) C(1) C(10) 119.5(3) 1_555 1_555 yes
C(2) C(1) C(11) 122.9(3) 1_555 1_555 yes
C(10) C(1) C(11) 117.6(3) 1_555 1_555 yes
C(1) C(2) C(3) 122.1(3) 1_555 1_555 yes
C(2) C(3) C(4) 118.8(3) 1_555 1_555 yes
C(3) C(4) C(5) 121.3(3) 1_555 1_555 yes
C(4) C(5) C(6) 121.5(3) 1_555 1_555 yes
C(4) C(5) C(10) 119.4(3) 1_555 1_555 yes
C(6) C(5) C(10) 119.1(3) 1_555 1_555 yes
C(5) C(6) C(7) 121.3(4) 1_555 1_555 yes
C(6) C(7) C(8) 120.4(4) 1_555 1_555 yes
C(7) C(8) C(9) 119.3(4) 1_555 1_555 yes
C(8) C(9) C(10) 122.1(3) 1_555 1_555 yes
C(1) C(10) C(5) 118.9(3) 1_555 1_555 yes
C(1) C(10) C(9) 123.2(3) 1_555 1_555 yes
C(5) C(10) C(9) 117.9(3) 1_555 1_555 yes
N(1) C(11) C(1) 113.9(2) 1_555 1_555 yes
O(1) C(12) O(2) 123.6(3) 1_555 1_555 yes
O(1) C(12) C(13) 117.7(3) 1_555 1_555 yes
O(2) C(12) C(13) 118.7(3) 1_555 1_555 yes

loop_
_geom_bond_atom_site_label_1
_geom_bond_atom_site_label_2
_geom_bond_distance
_geom_bond_publ_flag
O(1) C(12) 1.263(4) yes
O(2) C(12) 1.248(4) yes
N(1) C(11) 1.479(4) yes
C(1) C(2) 1.362(4) yes
C(1) C(10) 1.432(4) yes
C(1) C(11) 1.514(4) yes
C(2) C(3) 1.425(4) yes
C(3) C(4) 1.372(5) yes
C(4) C(5) 1.411(5) yes
C(5) C(6) 1.406(5) yes
C(5) C(10) 1.426(4) yes
C(6) C(7) 1.359(7) yes
C(7) C(8) 1.404(7) yes
C(8) C(9) 1.373(5) yes
C(9) C(10) 1.400(5) yes
C(12) C(13) 1.501(4) yes
